data_4075243
loop_
_publ_author_name
'Cabeza, Javier A.'
'del R\'io, Ignacio'
'Garc\'ia-\'Alvarez, Pablo'
'Miguel, Daniel'

_publ_section_title
;
 Reactivity of Arenes, Cycloheptatriene, and Dicyclopentadiene with a
 Basal Edge-Bridged Square Pyramidal Hexaruthenium Dihydride
;
_journal_issue 10
_journal_name_full Organometallics
_journal_page_first 2683
_journal_paper_doi 10.1021/om060153g
_journal_volume 25
_journal_year 2006
_chemical_formula_moiety 'C27 H16 N2 O14 Ru6'
_chemical_formula_sum 'C27 H16 N2 O14 Ru6'
_chemical_formula_weight 1198.84
_chemical_name_systematic
;
  ?
;
_space_group_IT_number 19
_symmetry_cell_setting orthorhombic
_symmetry_space_group_name_Hall 'P 2ac 2ab'
_symmetry_space_group_name_H-M 'P 21 21 21'
_atom_sites_solution_hydrogens geom
_atom_sites_solution_primary direct
_atom_sites_solution_secondary difmap
_audit_creation_method SHELXL-97
_cell_angle_alpha 90.00
_cell_angle_beta 90.00
_cell_angle_gamma 90.00
_cell_formula_units_Z 4
_cell_length_a 11.039(5)
_cell_length_b 15.971(8)
_cell_length_c 18.772(9)
_cell_measurement_temperature 296(2)
_cell_volume 3310(3)
_computing_cell_refinement 'Bruker SMART'
_computing_data_collection 'Bruker SMART'
_computing_data_reduction 'Bruker SHELXTL'
_computing_molecular_graphics 'Bruker SHELXTL'
_computing_publication_material 'Bruker SHELXTL'
_computing_structure_refinement 'Bruker SHELXTL'
_computing_structure_solution 'Bruker SHELXTL'
_diffrn_ambient_temperature 296(2)
_diffrn_measured_fraction_theta_full 0.999
_diffrn_measured_fraction_theta_max 0.999
_diffrn_measurement_device_type 'CCD area detector'
_diffrn_measurement_method 'phi and omega scans'
_diffrn_radiation_monochromator graphite
_diffrn_radiation_source 'fine-focus sealed tube'
_diffrn_radiation_type MoK\a
_diffrn_radiation_wavelength 0.71073
_diffrn_reflns_av_R_equivalents 0.0278
_diffrn_reflns_av_sigmaI/netI 0.0206
_diffrn_reflns_limit_h_max 10
_diffrn_reflns_limit_h_min -12
_diffrn_reflns_limit_k_max 17
_diffrn_reflns_limit_k_min -17
_diffrn_reflns_limit_l_max 18
_diffrn_reflns_limit_l_min -20
_diffrn_reflns_number 14516
_diffrn_reflns_theta_full 23.25
_diffrn_reflns_theta_max 23.25
_diffrn_reflns_theta_min 1.67
_exptl_absorpt_coefficient_mu 2.738
_exptl_absorpt_correction_T_max 0.565
_exptl_absorpt_correction_T_min 0.365
_exptl_absorpt_correction_type multi-scan
_exptl_absorpt_process_details SADABS
_exptl_crystal_colour BLACK
_exptl_crystal_density_diffrn 2.406
_exptl_crystal_density_method 'not measured'
_exptl_crystal_description PRISM
_exptl_crystal_F_000 2272
_exptl_crystal_size_max 0.46
_exptl_crystal_size_mid 0.32
_exptl_crystal_size_min 0.21
_refine_diff_density_max 0.551
_refine_diff_density_min -0.997
_refine_diff_density_rms 0.172
_refine_ls_abs_structure_details 'Flack H D (1983), Acta Cryst. A39, 876-881'
_refine_ls_abs_structure_Flack 0.08(7)
_refine_ls_extinction_method none
_refine_ls_goodness_of_fit_ref 1.004
_refine_ls_hydrogen_treatment mixed
_refine_ls_matrix_type full
_refine_ls_number_parameters 446
_refine_ls_number_reflns 4744
_refine_ls_number_restraints 0
_refine_ls_restrained_S_all 1.004
_refine_ls_R_factor_all 0.0358
_refine_ls_R_factor_gt 0.0320
_refine_ls_shift/su_max 0.001
_refine_ls_shift/su_mean 0.000
_refine_ls_structure_factor_coef Fsqd
_refine_ls_weighting_details
; calc
  [1.00000+-1.00000exp(-6.20(sin\q/\l)^2^)]/
    [\s^2^(Fo^2^)+0.0000+17.0305*P+(0.0232P)^2^+0.0000sin\q/\l]
  where P = 0.33333Fo^2^ + 0.66667Fc^2^
;
_refine_ls_weighting_scheme calc
_refine_ls_wR_factor_gt 0.0775
_refine_ls_wR_factor_ref 0.0828
_reflns_number_gt 4487
_reflns_number_total 4744
_reflns_threshold_expression >2sigma(I)
_cod_data_source_file om060153gsi20060217_065308.cif
_cod_data_source_block 3_(pg96a)
_cod_depositor_comments
;
The following automatic conversions were performed:

'_symmetry_cell_setting' value 'Orthorhombic' changed to
'orthorhombic' according to
/home/saulius/struct/CIF-dictionaries/cif_core.dic dictionary named
'cif_core.dic' version 2.4.1 from
2010-06-29.

'_exptl_absorpt_correction_type' value 'multi_scan'
changed to 'multi-scan' according to
/home/saulius/struct/CIF-dictionaries/cif_core.dic dictionary named
'cif_core.dic' version 2.4.1 from 2010-06-29.

Automatic conversion script
Id: cif_fix_values 1715 2011-07-08 13:25:40Z adriana 
;
_cod_original_sg_symbol_H-M 'P2(1)2(1)2(1) '
_cod_database_code 4075243

loop_
_symmetry_equiv_pos_as_xyz
'x, y, z'
'-x+1/2, -y, z+1/2'
'-x, y+1/2, -z+1/2'
'x+1/2, -y+1/2, -z'

loop_
_atom_site_label
_atom_site_type_symbol
_atom_site_fract_x
_atom_site_fract_y
_atom_site_fract_z
_atom_site_U_iso_or_equiv
_atom_site_adp_type
_atom_site_occupancy
_atom_site_symmetry_multiplicity
_atom_site_calc_flag
_atom_site_refinement_flags
Ru1 Ru 0.25345(6) 0.67878(4) 0.22627(3) 0.02547(16) Uani 1 1 d .
Ru2 Ru 0.11611(6) 0.81807(5) 0.26422(4) 0.02792(17) Uani 1 1 d .
Ru3 Ru 0.09645(6) 0.74386(5) 0.13256(4) 0.03142(18) Uani 1 1 d .
Ru4 Ru 0.45671(6) 0.75503(5) 0.28672(3) 0.02690(17) Uani 1 1 d .
Ru5 Ru 0.31661(7) 0.88447(5) 0.33058(4) 0.02791(18) Uani 1 1 d .
Ru6 Ru 0.24887(7) 0.71441(4) 0.37230(4) 0.02922(17) Uani 1 1 d .
N1 N 0.3020(6) 0.8110(4) 0.2279(4) 0.0266(15) Uani 1 1 d .
N2 N 0.2477(7) 0.8278(4) 0.1072(4) 0.0290(15) Uani 1 1 d .
C100 C 0.3409(8) 0.6252(6) 0.3291(5) 0.029(2) Uani 1 1 d .
O100 O 0.3888(7) 0.5605(4) 0.3338(4) 0.0419(16) Uani 1 1 d .
C101 C 0.3559(9) 0.6451(6) 0.1541(6) 0.038(2) Uani 1 1 d .
O101 O 0.4219(8) 0.6226(6) 0.1086(5) 0.066(2) Uani 1 1 d .
C102 C 0.1892(10) 0.5705(6) 0.2236(6) 0.040(2) Uani 1 1 d .
O102 O 0.1538(10) 0.5032(6) 0.2207(6) 0.072(3) Uani 1 1 d .
C200 C 0.1329(10) 0.9017(6) 0.3501(6) 0.040(2) Uani 1 1 d .
O200 O 0.0697(7) 0.9399(6) 0.3875(5) 0.058(2) Uani 1 1 d .
C201 C 0.0711(10) 0.9079(7) 0.2059(6) 0.045(3) Uani 1 1 d .
O201 O 0.0484(10) 0.9656(6) 0.1718(6) 0.074(3) Uani 1 1 d .
C202 C -0.0464(10) 0.8022(7) 0.2929(6) 0.046(3) Uani 1 1 d .
O202 O -0.1425(8) 0.7898(7) 0.3130(6) 0.075(3) Uani 1 1 d .
C301 C 0.1304(9) 0.6646(7) 0.0580(6) 0.041(2) Uani 1 1 d .
O301 O 0.1520(9) 0.6146(7) 0.0187(7) 0.082(3) Uani 1 1 d .
C302 C -0.0296(12) 0.8042(8) 0.0841(6) 0.056(3) Uani 1 1 d .
O302 O -0.1132(9) 0.8350(8) 0.0576(6) 0.084(3) Uani 1 1 d .
C303 C -0.0200(9) 0.6742(7) 0.1749(6) 0.044(2) Uani 1 1 d .
O303 O -0.0891(9) 0.6285(7) 0.1967(7) 0.084(3) Uani 1 1 d .
C400 C 0.5092(9) 0.8600(7) 0.3351(6) 0.040(2) Uani 1 1 d .
O400 O 0.5941(8) 0.8974(6) 0.3534(7) 0.077(3) Uani 1 1 d .
C401 C 0.5722(8) 0.7581(7) 0.2141(5) 0.039(2) Uani 1 1 d .
O401 O 0.6482(8) 0.7601(7) 0.1710(5) 0.068(2) Uani 1 1 d .
C402 C 0.5704(8) 0.6966(6) 0.3391(5) 0.031(2) Uani 1 1 d .
O402 O 0.6413(8) 0.6598(6) 0.3709(5) 0.064(2) Uani 1 1 d .
C501 C 0.3386(9) 0.9959(6) 0.2938(5) 0.034(2) Uani 1 1 d .
O501 O 0.3495(10) 1.0621(5) 0.2744(6) 0.071(3) Uani 1 1 d .
C502 C 0.3459(10) 0.9259(7) 0.4218(6) 0.044(3) Uani 1 1 d .
O502 O 0.3643(11) 0.9509(6) 0.4775(5) 0.076(3) Uani 1 1 d .
C1 C 0.3225(8) 0.8501(5) 0.1620(5) 0.0255(19) Uani 1 1 d .
C2 C 0.4183(8) 0.9041(6) 0.1518(5) 0.030(2) Uani 1 1 d .
H2 H 0.4690 0.9179 0.1895 0.036 Uiso 1 1 calc R
C3 C 0.4381(10) 0.9373(7) 0.0855(6) 0.046(3) Uani 1 1 d .
H3 H 0.5033 0.9731 0.0781 0.055 Uiso 1 1 calc R
C4 C 0.3630(11) 0.9182(7) 0.0304(6) 0.043(2) Uani 1 1 d .
H4 H 0.3758 0.9429 -0.0138 0.051 Uiso 1 1 calc R
C5 C 0.2685(10) 0.8629(6) 0.0389(5) 0.037(2) Uani 1 1 d .
C6 C 0.1879(13) 0.8401(9) -0.0212(5) 0.054(3) Uani 1 1 d .
H6A H 0.2120 0.8704 -0.0630 0.081 Uiso 1 1 calc R
H6B H 0.1058 0.8542 -0.0093 0.081 Uiso 1 1 calc R
H6C H 0.1937 0.7811 -0.0300 0.081 Uiso 1 1 calc R
C11 C 0.3456(11) 0.6701(8) 0.4713(6) 0.050(3) Uani 1 1 d .
H11 H 0.4340 0.6726 0.4671 0.060 Uiso 1 1 calc R
C12 C 0.2953(16) 0.7445(10) 0.4830(6) 0.066(4) Uani 1 1 d .
H12 H 0.3477 0.7927 0.4927 0.079 Uiso 1 1 calc R
C13 C 0.1758(15) 0.7568(8) 0.4757(5) 0.056(3) Uani 1 1 d .
H13 H 0.1486 0.8151 0.4777 0.068 Uiso 1 1 calc R
C14 C 0.0921(12) 0.6976(11) 0.4428(7) 0.071(4) Uani 1 1 d .
H14 H 0.0147 0.7203 0.4260 0.085 Uiso 1 1 calc R
C15 C 0.1237(13) 0.6124(9) 0.4186(6) 0.062(4) Uani 1 1 d .
H15 H 0.0670 0.5873 0.3845 0.075 Uiso 1 1 calc R
C16 C 0.1967(16) 0.5513(8) 0.4614(8) 0.069(4) Uani 1 1 d .
H16A H 0.2290 0.5089 0.4297 0.083 Uiso 1 1 calc R
H16B H 0.1436 0.5235 0.4951 0.083 Uiso 1 1 calc R
C17 C 0.3024(15) 0.5918(9) 0.5025(7) 0.065(4) Uani 1 1 d .
H17A H 0.2766 0.6025 0.5510 0.078 Uiso 1 1 calc R
H17B H 0.3692 0.5524 0.5043 0.078 Uiso 1 1 calc R
H100 H 0.145(11) 0.714(7) 0.298(7) 0.050 Uiso 1 1 d .

loop_
_atom_site_aniso_label
_atom_site_aniso_U_11
_atom_site_aniso_U_22
_atom_site_aniso_U_33
_atom_site_aniso_U_23
_atom_site_aniso_U_13
_atom_site_aniso_U_12
Ru1 0.0242(3) 0.0243(3) 0.0279(3) -0.0015(3) -0.0003(3) 0.0011(3)
Ru2 0.0221(3) 0.0293(3) 0.0324(4) -0.0036(3) -0.0002(3) 0.0027(3)
Ru3 0.0260(3) 0.0339(4) 0.0343(4) -0.0026(3) -0.0075(3) -0.0025(3)
Ru4 0.0214(3) 0.0330(4) 0.0263(3) -0.0047(3) -0.0016(3) 0.0024(3)
Ru5 0.0274(4) 0.0258(3) 0.0305(4) -0.0059(3) -0.0004(3) 0.0004(3)
Ru6 0.0302(4) 0.0307(3) 0.0268(3) 0.0002(3) 0.0044(3) 0.0028(3)
N1 0.021(3) 0.025(4) 0.033(4) -0.002(3) 0.005(3) -0.012(3)
N2 0.028(4) 0.027(4) 0.032(4) 0.003(3) 0.001(3) -0.001(4)
C100 0.031(5) 0.038(5) 0.017(4) 0.004(4) 0.003(4) 0.001(4)
O100 0.044(4) 0.041(4) 0.041(4) 0.007(3) 0.007(3) 0.020(3)
C101 0.029(5) 0.037(5) 0.049(6) -0.010(4) -0.003(5) -0.003(4)
O101 0.057(5) 0.082(6) 0.058(5) -0.027(5) 0.015(4) 0.008(5)
C102 0.042(5) 0.027(5) 0.052(6) 0.000(4) 0.010(5) -0.012(4)
O102 0.083(7) 0.045(5) 0.089(7) -0.003(5) 0.009(5) -0.017(5)
C200 0.038(5) 0.034(5) 0.047(6) -0.011(4) -0.008(5) 0.001(4)
O200 0.044(5) 0.068(5) 0.063(5) -0.026(4) 0.021(4) 0.013(4)
C201 0.039(6) 0.045(6) 0.052(6) 0.009(5) -0.013(5) 0.006(5)
O201 0.089(7) 0.062(5) 0.071(6) 0.017(5) -0.005(6) 0.030(5)
C202 0.037(6) 0.050(7) 0.051(6) 0.002(5) 0.012(5) -0.003(5)
O202 0.031(4) 0.098(7) 0.097(7) -0.012(6) 0.019(4) -0.003(4)
C301 0.031(5) 0.046(6) 0.046(6) -0.019(5) 0.013(4) -0.008(4)
O301 0.065(6) 0.071(6) 0.111(8) -0.041(7) 0.008(6) -0.014(5)
C302 0.059(8) 0.056(7) 0.052(7) -0.006(6) -0.012(6) -0.008(6)
O302 0.041(5) 0.122(9) 0.090(7) 0.020(7) -0.026(5) 0.016(6)
C303 0.024(5) 0.046(6) 0.061(6) -0.004(5) -0.007(5) -0.008(5)
O303 0.051(5) 0.082(7) 0.120(9) 0.010(6) -0.014(6) -0.036(6)
C400 0.023(5) 0.049(6) 0.047(6) -0.012(5) 0.005(4) -0.008(4)
O400 0.039(5) 0.061(5) 0.131(9) -0.040(6) -0.024(5) 0.002(4)
C401 0.023(4) 0.055(6) 0.038(5) 0.010(5) 0.014(4) 0.004(4)
O401 0.049(5) 0.093(7) 0.060(5) -0.009(5) 0.028(4) 0.003(5)
C402 0.020(4) 0.041(5) 0.033(4) -0.001(4) -0.003(4) -0.003(4)
O402 0.050(5) 0.090(6) 0.052(5) 0.003(5) -0.023(4) 0.022(5)
C501 0.035(5) 0.036(6) 0.032(5) 0.002(4) 0.007(4) -0.013(4)
O501 0.087(7) 0.032(5) 0.094(7) 0.009(5) 0.021(6) -0.008(4)
C502 0.042(6) 0.045(6) 0.046(7) -0.011(5) -0.009(5) 0.002(5)
O502 0.106(8) 0.067(6) 0.055(6) -0.033(5) -0.013(5) 0.010(6)
C1 0.022(4) 0.012(3) 0.043(5) -0.006(3) 0.001(4) 0.008(3)
C2 0.025(5) 0.032(5) 0.033(5) 0.004(4) -0.008(4) -0.010(4)
C3 0.037(6) 0.048(6) 0.053(6) -0.007(5) -0.001(5) -0.009(5)
C4 0.052(6) 0.043(6) 0.033(5) 0.011(4) 0.004(5) -0.011(5)
C5 0.050(6) 0.036(5) 0.024(4) 0.007(4) -0.007(4) 0.003(5)
C6 0.063(7) 0.074(8) 0.024(5) 0.009(5) -0.006(5) -0.023(6)
C11 0.049(6) 0.062(8) 0.039(6) 0.005(5) 0.001(5) -0.008(6)
C12 0.103(12) 0.060(8) 0.036(6) 0.014(6) -0.020(6) -0.014(8)
C13 0.106(11) 0.045(6) 0.019(4) -0.001(5) 0.008(6) 0.012(7)
C14 0.040(6) 0.123(13) 0.049(6) 0.030(8) 0.030(5) 0.019(8)
C15 0.072(8) 0.071(8) 0.044(6) 0.017(6) 0.011(6) -0.044(8)
C16 0.096(11) 0.043(6) 0.069(8) 0.007(6) 0.023(8) 0.006(7)
C17 0.082(9) 0.076(9) 0.038(6) 0.012(6) 0.001(6) 0.017(8)

loop_
_atom_type_symbol
_atom_type_description
_atom_type_scat_dispersion_real
_atom_type_scat_dispersion_imag
_atom_type_scat_source
C C 0.0033 0.0016 'International Tables Vol C Tables 4.2.6.8 and 6.1.1.4'
H H 0.0000 0.0000 'International Tables Vol C Tables 4.2.6.8 and 6.1.1.4'
N N 0.0061 0.0033 'International Tables Vol C Tables 4.2.6.8 and 6.1.1.4'
O O 0.0106 0.0060 'International Tables Vol C Tables 4.2.6.8 and 6.1.1.4'
Ru Ru -1.2594 0.8363 'International Tables Vol C Tables 4.2.6.8 and 6.1.1.4'

loop_
_geom_angle_atom_site_label_1
_geom_angle_atom_site_label_2
_geom_angle_atom_site_label_3
_geom_angle
C101 Ru1 C102 86.7(5)
C101 Ru1 N1 98.2(4)
C102 Ru1 N1 171.9(4)
C101 Ru1 C100 104.4(4)
C102 Ru1 C100 80.8(4)
N1 Ru1 C100 104.0(3)
C101 Ru1 Ru3 91.6(3)
C102 Ru1 Ru3 95.5(4)
N1 Ru1 Ru3 78.0(2)
C100 Ru1 Ru3 163.3(2)
C101 Ru1 Ru2 139.0(3)
C102 Ru1 Ru2 122.6(3)
N1 Ru1 Ru2 49.92(19)
C100 Ru1 Ru2 107.9(2)
Ru3 Ru1 Ru2 60.39(3)
C101 Ru1 Ru4 86.2(3)
C102 Ru1 Ru4 135.9(4)
N1 Ru1 Ru4 51.3(2)
C100 Ru1 Ru4 59.3(2)
Ru3 Ru1 Ru4 128.11(4)
Ru2 Ru1 Ru4 89.15(4)
C101 Ru1 Ru6 142.1(3)
C102 Ru1 Ru6 102.0(3)
N1 Ru1 Ru6 78.07(19)
C100 Ru1 Ru6 43.0(2)
Ru3 Ru1 Ru6 123.52(4)
Ru2 Ru1 Ru6 65.00(3)
Ru4 Ru1 Ru6 61.85(3)
C101 Ru1 H100 178(4)
C102 Ru1 H100 93(4)
N1 Ru1 H100 82(4)
C100 Ru1 H100 77(4)
Ru3 Ru1 H100 87(4)
Ru2 Ru1 H100 40(4)
Ru4 Ru1 H100 95(4)
Ru6 Ru1 H100 40(4)
C201 Ru2 C202 91.0(5)
C201 Ru2 C200 89.1(5)
C202 Ru2 C200 87.2(5)
C201 Ru2 N1 96.2(4)
C202 Ru2 N1 169.2(4)
C200 Ru2 N1 101.0(4)
C201 Ru2 Ru3 77.5(4)
C202 Ru2 Ru3 97.1(4)
C200 Ru2 Ru3 166.0(3)
N1 Ru2 Ru3 76.68(19)
C201 Ru2 Ru5 100.5(3)
C202 Ru2 Ru5 133.3(4)
C200 Ru2 Ru5 48.5(3)
N1 Ru2 Ru5 53.15(19)
Ru3 Ru2 Ru5 129.52(4)
C201 Ru2 Ru1 127.4(4)
C202 Ru2 Ru1 118.8(3)
C200 Ru2 Ru1 131.0(3)
N1 Ru2 Ru1 50.34(19)
Ru3 Ru2 Ru1 57.91(3)
Ru5 Ru2 Ru1 89.18(4)
C201 Ru2 Ru6 161.4(3)
C202 Ru2 Ru6 101.4(4)
C200 Ru2 Ru6 77.8(3)
N1 Ru2 Ru6 73.8(2)
Ru3 Ru2 Ru6 114.11(4)
Ru5 Ru2 Ru6 60.91(4)
Ru1 Ru2 Ru6 57.75(3)
C201 Ru2 H100 163(4)
C202 Ru2 H100 87(4)
C200 Ru2 H100 107(4)
N1 Ru2 H100 84(4)
Ru3 Ru2 H100 86(4)
Ru5 Ru2 H100 93(4)
Ru1 Ru2 H100 42(4)
Ru6 Ru2 H100 34(4)
C303 Ru3 C302 90.1(5)
C303 Ru3 C301 92.9(5)
C302 Ru3 C301 97.3(5)
C303 Ru3 N2 167.3(4)
C302 Ru3 N2 98.2(4)
C301 Ru3 N2 95.5(4)
C303 Ru3 Ru1 86.3(3)
C302 Ru3 Ru1 166.8(4)
C301 Ru3 Ru1 95.5(4)
N2 Ru3 Ru1 83.5(2)
C303 Ru3 Ru2 85.9(3)
C302 Ru3 Ru2 105.5(4)
C301 Ru3 Ru2 157.2(4)
N2 Ru3 Ru2 82.60(19)
Ru1 Ru3 Ru2 61.71(3)
C402 Ru4 C401 86.4(4)
C402 Ru4 C400 89.1(4)
C401 Ru4 C400 96.5(5)
C402 Ru4 N1 172.0(3)
C401 Ru4 N1 98.7(3)
C400 Ru4 N1 96.4(4)
C402 Ru4 C100 76.4(3)
C401 Ru4 C100 126.1(4)
C400 Ru4 C100 133.2(4)
N1 Ru4 C100 95.5(3)
C402 Ru4 Ru5 127.7(3)
C401 Ru4 Ru5 126.3(3)
C400 Ru4 Ru5 52.1(3)
N1 Ru4 Ru5 53.49(19)
C100 Ru4 Ru5 103.8(2)
C402 Ru4 Ru1 122.8(3)
C401 Ru4 Ru1 105.3(3)
C400 Ru4 Ru1 141.7(3)
N1 Ru4 Ru1 49.91(18)
C100 Ru4 Ru1 51.2(2)
Ru5 Ru4 Ru1 89.86(4)
C402 Ru4 Ru6 97.5(3)
C401 Ru4 Ru6 163.5(3)
C400 Ru4 Ru6 99.6(3)
N1 Ru4 Ru6 75.80(18)
C100 Ru4 Ru6 41.0(2)
Ru5 Ru4 Ru6 63.06(4)
Ru1 Ru4 Ru6 59.18(4)
C502 Ru5 C501 88.8(5)
C502 Ru5 C200 87.7(4)
C501 Ru5 C200 93.7(4)
C502 Ru5 C400 81.8(4)
C501 Ru5 C400 93.3(4)
C200 Ru5 C400 167.3(4)
C502 Ru5 N1 168.3(4)
C501 Ru5 N1 100.5(3)
C200 Ru5 N1 98.6(3)
C400 Ru5 N1 90.6(3)
C502 Ru5 Ru4 116.8(3)
C501 Ru5 Ru4 121.6(3)
C200 Ru5 Ru4 135.3(3)
C400 Ru5 Ru4 46.6(3)
N1 Ru5 Ru4 52.12(19)
C502 Ru5 Ru2 133.8(4)
C501 Ru5 Ru2 107.2(3)
C200 Ru5 Ru2 49.2(3)
C400 Ru5 Ru2 137.6(3)
N1 Ru5 Ru2 50.00(18)
Ru4 Ru5 Ru2 91.58(4)
C502 Ru5 Ru6 97.4(4)
C501 Ru5 Ru6 170.9(3)
C200 Ru5 Ru6 80.0(3)
C400 Ru5 Ru6 94.2(3)
N1 Ru5 Ru6 74.22(18)
Ru4 Ru5 Ru6 61.23(4)
Ru2 Ru5 Ru6 63.74(3)
C100 Ru6 C14 125.3(5)
C100 Ru6 C12 115.9(5)
C14 Ru6 C12 68.9(6)
C100 Ru6 C13 142.0(4)
C14 Ru6 C13 38.7(6)
C12 Ru6 C13 35.5(6)
C100 Ru6 C11 82.2(4)
C14 Ru6 C11 80.7(5)
C12 Ru6 C11 34.8(5)
C13 Ru6 C11 63.0(5)
C100 Ru6 C15 87.3(5)
C14 Ru6 C15 38.2(6)
C12 Ru6 C15 86.5(5)
C13 Ru6 C15 70.5(5)
C11 Ru6 C15 75.6(5)
C100 Ru6 Ru1 55.2(3)
C14 Ru6 Ru1 125.4(4)
C12 Ru6 Ru1 165.4(5)
C13 Ru6 Ru1 158.3(4)
C11 Ru6 Ru1 137.2(3)
C15 Ru6 Ru1 103.6(3)
C100 Ru6 Ru4 60.7(3)
C14 Ru6 Ru4 173.5(5)
C12 Ru6 Ru4 107.1(4)
C13 Ru6 Ru4 135.5(4)
C11 Ru6 Ru4 98.8(3)
C15 Ru6 Ru4 148.0(4)
Ru1 Ru6 Ru4 58.96(3)
C100 Ru6 Ru5 116.0(3)
C14 Ru6 Ru5 118.5(5)
C12 Ru6 Ru5 89.4(4)
C13 Ru6 Ru5 92.5(3)
C11 Ru6 Ru5 113.0(3)
C15 Ru6 Ru5 155.6(4)
Ru1 Ru6 Ru5 85.52(3)
Ru4 Ru6 Ru5 55.71(3)
C100 Ru6 Ru2 112.4(3)
C14 Ru6 Ru2 95.2(4)
C12 Ru6 Ru2 129.3(4)
C13 Ru6 Ru2 104.3(4)
C11 Ru6 Ru2 163.9(3)
C15 Ru6 Ru2 110.6(4)
Ru1 Ru6 Ru2 57.25(3)
Ru4 Ru6 Ru2 83.54(4)
Ru5 Ru6 Ru2 55.35(3)
C100 Ru6 H100 90(4)
C14 Ru6 H100 88(4)
C12 Ru6 H100 152(4)
C13 Ru6 H100 116(4)
C11 Ru6 H100 159(4)
C15 Ru6 H100 84(4)
Ru1 Ru6 H100 42(4)
Ru4 Ru6 H100 95(4)
Ru5 Ru6 H100 88(4)
Ru2 Ru6 H100 34(4)
C1 N1 Ru2 114.0(6)
C1 N1 Ru1 117.2(5)
Ru2 N1 Ru1 79.7(2)
C1 N1 Ru4 119.5(6)
Ru2 N1 Ru4 126.4(3)
Ru1 N1 Ru4 78.8(2)
C1 N1 Ru5 120.6(5)
Ru2 N1 Ru5 76.9(2)
Ru1 N1 Ru5 122.2(3)
Ru4 N1 Ru5 74.4(2)
C1 N2 C5 118.7(8)
C1 N2 Ru3 117.1(6)
C5 N2 Ru3 124.1(6)
O100 C100 Ru6 149.7(7)
O100 C100 Ru1 125.3(7)
Ru6 C100 Ru1 81.9(3)
O100 C100 Ru4 121.0(7)
Ru6 C100 Ru4 78.2(3)
Ru1 C100 Ru4 69.6(2)
O101 C101 Ru1 179.0(11)
O102 C102 Ru1 177.4(10)
O200 C200 Ru5 139.6(8)
O200 C200 Ru2 138.0(9)
Ru5 C200 Ru2 82.4(4)
O201 C201 Ru2 176.2(11)
O202 C202 Ru2 176.4(11)
O301 C301 Ru3 174.9(12)
O302 C302 Ru3 173.4(12)
O303 C303 Ru3 175.3(11)
O400 C400 Ru4 143.2(9)
O400 C400 Ru5 135.3(8)
Ru4 C400 Ru5 81.3(4)
O401 C401 Ru4 177.0(9)
O402 C402 Ru4 179.1(9)
O501 C501 Ru5 177.5(10)
O502 C502 Ru5 179.5(12)
N2 C1 C2 121.4(9)
N2 C1 N1 116.8(7)
C2 C1 N1 121.7(8)
C3 C2 C1 119.4(9)
C3 C2 H2 120.3
C1 C2 H2 120.3
C4 C3 C2 120.4(10)
C4 C3 H3 119.8
C2 C3 H3 119.8
C3 C4 C5 121.2(10)
C3 C4 H4 119.4
C5 C4 H4 119.4
C4 C5 N2 118.7(9)
C4 C5 C6 121.7(9)
N2 C5 C6 119.6(9)
C5 C6 H6A 109.5
C5 C6 H6B 109.5
H6A C6 H6B 109.5
C5 C6 H6C 109.5
H6A C6 H6C 109.5
H6B C6 H6C 109.5
C12 C11 C17 124.2(12)
C12 C11 Ru6 70.0(7)
C17 C11 Ru6 116.4(9)
C12 C11 H11 113.1
C17 C11 H11 113.1
Ru6 C11 H11 113.1
C11 C12 C13 121.6(14)
C11 C12 Ru6 75.2(8)
C13 C12 Ru6 72.8(7)
C11 C12 H12 119.1
C13 C12 H12 119.1
Ru6 C12 H12 119.1
C12 C13 C14 124.9(13)
C12 C13 Ru6 71.7(7)
C14 C13 Ru6 70.2(6)
C12 C13 H13 115.9
C14 C13 H13 115.9
Ru6 C13 H13 115.9
C13 C14 C15 125.3(12)
C13 C14 Ru6 71.1(7)
C15 C14 Ru6 75.0(6)
C13 C14 H14 116.6
C15 C14 H14 116.6
Ru6 C14 H14 116.6
C14 C15 C16 124.2(12)
C14 C15 Ru6 66.8(6)
C16 C15 Ru6 109.9(9)
C14 C15 H15 115.2
C16 C15 H15 115.2
Ru6 C15 H15 115.2
C15 C16 C17 113.7(11)
C15 C16 H16A 108.8
C17 C16 H16A 108.8
C15 C16 H16B 108.8
C17 C16 H16B 108.8
H16A C16 H16B 107.7
C11 C17 C16 113.9(11)
C11 C17 H17A 108.8
C16 C17 H17A 108.8
C11 C17 H17B 108.8
C16 C17 H17B 108.8
H17A C17 H17B 107.7

loop_
_geom_bond_atom_site_label_1
_geom_bond_atom_site_label_2
_geom_bond_distance
Ru1 C101 1.845(11)
Ru1 C102 1.870(10)
Ru1 N1 2.179(7)
Ru1 C100 2.322(9)
Ru1 Ru3 2.6793(12)
Ru1 Ru2 2.7848(13)
Ru1 Ru4 2.7938(13)
Ru1 Ru6 2.8002(16)
Ru1 H100 1.89(12)
Ru2 C201 1.871(11)
Ru2 C202 1.890(11)
Ru2 C200 2.102(10)
Ru2 N1 2.165(7)
Ru2 Ru3 2.7495(15)
Ru2 Ru5 2.7524(13)
Ru2 Ru6 3.0008(13)
Ru2 H100 1.81(12)
Ru3 C303 1.877(11)
Ru3 C302 1.921(14)
Ru3 C301 1.923(10)
Ru3 N2 2.194(8)
Ru4 C402 1.847(9)
Ru4 C401 1.867(8)
Ru4 C400 1.992(10)
Ru4 N1 2.221(8)
Ru4 C100 2.562(9)
Ru4 Ru5 2.7099(13)
Ru4 Ru6 2.8750(14)
Ru5 C502 1.864(11)
Ru5 C501 1.925(10)
Ru5 C200 2.079(11)
Ru5 C400 2.163(10)
Ru5 N1 2.262(7)
Ru5 Ru6 2.9239(16)
Ru6 C100 1.928(9)
Ru6 C14 2.195(10)
Ru6 C12 2.193(12)
Ru6 C13 2.208(10)
Ru6 C11 2.256(12)
Ru6 C15 2.306(10)
Ru6 H100 1.80(12)
N1 C1 1.404(12)
N2 C1 1.366(12)
N2 C5 1.419(12)
C100 O100 1.165(12)
C101 O101 1.179(14)
C102 O102 1.146(13)
C200 O200 1.163(13)
C201 O201 1.150(14)
C202 O202 1.143(14)
C301 O301 1.113(14)
C302 O302 1.157(16)
C303 O303 1.132(14)
C400 O400 1.164(13)
C401 O401 1.166(12)
C402 O402 1.146(12)
C501 O501 1.124(13)
C502 O502 1.137(14)
C1 C2 1.377(13)
C2 C3 1.370(15)
C2 H2 0.9300
C3 C4 1.359(16)
C3 H3 0.9300
C4 C5 1.376(15)
C4 H4 0.9300
C5 C6 1.481(15)
C6 H6A 0.9600
C6 H6B 0.9600
C6 H6C 0.9600
C11 C12 1.33(2)
C11 C17 1.46(2)
C11 H11 0.9800
C12 C13 1.34(2)
C12 H12 0.9800
C13 C14 1.46(2)
C13 H13 0.9800
C14 C15 1.48(2)
C14 H14 0.9800
C15 C16 1.50(2)
C15 H15 0.9800
C16 C17 1.54(2)
C16 H16A 0.9700
C16 H16B 0.9700
C17 H17A 0.9700
C17 H17B 0.9700

loop_
_geom_torsion_atom_site_label_1
_geom_torsion_atom_site_label_2
_geom_torsion_atom_site_label_3
_geom_torsion_atom_site_label_4
_geom_torsion
C101 Ru1 Ru2 C201 15.9(6)
C102 Ru1 Ru2 C201 -113.3(6)
N1 Ru1 Ru2 C201 62.8(5)
C100 Ru1 Ru2 C201 156.3(5)
Ru3 Ru1 Ru2 C201 -36.8(4)
Ru4 Ru1 Ru2 C201 99.1(4)
Ru6 Ru1 Ru2 C201 158.2(4)
C101 Ru1 Ru2 C202 132.4(6)
C102 Ru1 Ru2 C202 3.1(6)
N1 Ru1 Ru2 C202 179.3(5)
C100 Ru1 Ru2 C202 -87.2(5)
Ru3 Ru1 Ru2 C202 79.7(4)
Ru4 Ru1 Ru2 C202 -144.4(4)
Ru6 Ru1 Ru2 C202 -85.3(4)
C101 Ru1 Ru2 C200 -113.8(6)
C102 Ru1 Ru2 C200 117.0(6)
N1 Ru1 Ru2 C200 -66.9(5)
C100 Ru1 Ru2 C200 26.6(5)
Ru3 Ru1 Ru2 C200 -166.5(4)
Ru4 Ru1 Ru2 C200 -30.6(4)
Ru6 Ru1 Ru2 C200 28.5(4)
C101 Ru1 Ru2 N1 -46.9(5)
C102 Ru1 Ru2 N1 -176.1(5)
C100 Ru1 Ru2 N1 93.5(3)
Ru3 Ru1 Ru2 N1 -99.6(3)
Ru4 Ru1 Ru2 N1 36.3(3)
Ru6 Ru1 Ru2 N1 95.4(3)
C101 Ru1 Ru2 Ru3 52.7(5)
C102 Ru1 Ru2 Ru3 -76.5(4)
N1 Ru1 Ru2 Ru3 99.6(3)
C100 Ru1 Ru2 Ru3 -166.9(2)
Ru4 Ru1 Ru2 Ru3 135.92(3)
Ru6 Ru1 Ru2 Ru3 -164.99(4)
C101 Ru1 Ru2 Ru5 -86.7(5)
C102 Ru1 Ru2 Ru5 144.0(4)
N1 Ru1 Ru2 Ru5 -39.9(3)
C100 Ru1 Ru2 Ru5 53.6(2)
Ru3 Ru1 Ru2 Ru5 -139.48(3)
Ru4 Ru1 Ru2 Ru5 -3.56(3)
Ru6 Ru1 Ru2 Ru5 55.53(3)
C101 Ru1 Ru2 Ru6 -142.3(5)
C102 Ru1 Ru2 Ru6 88.5(4)
N1 Ru1 Ru2 Ru6 -95.4(3)
C100 Ru1 Ru2 Ru6 -1.9(2)
Ru3 Ru1 Ru2 Ru6 164.99(4)
Ru4 Ru1 Ru2 Ru6 -59.09(3)
C101 Ru1 Ru3 C303 124.1(5)
C102 Ru1 Ru3 C303 37.3(5)
N1 Ru1 Ru3 C303 -137.8(4)
C100 Ru1 Ru3 C303 -38.8(9)
Ru2 Ru1 Ru3 C303 -87.4(4)
Ru4 Ru1 Ru3 C303 -149.5(4)
Ru6 Ru1 Ru3 C303 -71.0(4)
C101 Ru1 Ru3 C302 -161.6(17)
C102 Ru1 Ru3 C302 111.5(17)
N1 Ru1 Ru3 C302 -63.6(17)
C100 Ru1 Ru3 C302 35.4(19)
Ru2 Ru1 Ru3 C302 -13.1(17)
Ru4 Ru1 Ru3 C302 -75.2(17)
Ru6 Ru1 Ru3 C302 3.2(17)
C101 Ru1 Ru3 C301 31.5(4)
C102 Ru1 Ru3 C301 -55.3(4)
N1 Ru1 Ru3 C301 129.6(4)
C100 Ru1 Ru3 C301 -131.4(9)
Ru2 Ru1 Ru3 C301 -180.0(3)
Ru4 Ru1 Ru3 C301 117.9(3)
Ru6 Ru1 Ru3 C301 -163.6(3)
C101 Ru1 Ru3 N2 -63.4(4)
C102 Ru1 Ru3 N2 -150.3(4)
N1 Ru1 Ru3 N2 34.6(3)
C100 Ru1 Ru3 N2 133.6(9)
Ru2 Ru1 Ru3 N2 85.06(19)
Ru4 Ru1 Ru3 N2 22.93(19)
Ru6 Ru1 Ru3 N2 101.42(19)
C101 Ru1 Ru3 Ru2 -148.5(3)
C102 Ru1 Ru3 Ru2 124.6(3)
N1 Ru1 Ru3 Ru2 -50.46(19)
C100 Ru1 Ru3 Ru2 48.5(8)
Ru4 Ru1 Ru3 Ru2 -62.13(5)
Ru6 Ru1 Ru3 Ru2 16.36(4)
C201 Ru2 Ru3 C303 -121.2(5)
C202 Ru2 Ru3 C303 -31.8(5)
C200 Ru2 Ru3 C303 -138.8(13)
N1 Ru2 Ru3 C303 139.2(4)
Ru5 Ru2 Ru3 C303 145.3(3)
Ru1 Ru2 Ru3 C303 87.9(3)
Ru6 Ru2 Ru3 C303 74.1(3)
C201 Ru2 Ru3 C302 -32.3(5)
C202 Ru2 Ru3 C302 57.2(5)
C200 Ru2 Ru3 C302 -49.8(13)
N1 Ru2 Ru3 C302 -131.8(5)
Ru5 Ru2 Ru3 C302 -125.7(4)
Ru1 Ru2 Ru3 C302 176.9(4)
Ru6 Ru2 Ru3 C302 163.0(4)
C201 Ru2 Ru3 C301 150.9(9)
C202 Ru2 Ru3 C301 -119.6(9)
C200 Ru2 Ru3 C301 133.4(14)
N1 Ru2 Ru3 C301 51.4(8)
Ru5 Ru2 Ru3 C301 57.5(8)
Ru1 Ru2 Ru3 C301 0.1(8)
Ru6 Ru2 Ru3 C301 -13.8(8)
C201 Ru2 Ru3 N2 64.2(4)
C202 Ru2 Ru3 N2 153.7(4)
C200 Ru2 Ru3 N2 46.6(12)
N1 Ru2 Ru3 N2 -35.3(3)
Ru5 Ru2 Ru3 N2 -29.2(2)
Ru1 Ru2 Ru3 N2 -86.6(2)
Ru6 Ru2 Ru3 N2 -100.5(2)
C201 Ru2 Ru3 Ru1 150.8(3)
C202 Ru2 Ru3 Ru1 -119.7(4)
C200 Ru2 Ru3 Ru1 133.2(12)
N1 Ru2 Ru3 Ru1 51.3(2)
Ru5 Ru2 Ru3 Ru1 57.37(5)
Ru6 Ru2 Ru3 Ru1 -13.89(3)
C101 Ru1 Ru4 C402 -80.6(5)
C102 Ru1 Ru4 C402 0.7(6)
N1 Ru1 Ru4 C402 175.7(4)
C100 Ru1 Ru4 C402 28.6(4)
Ru3 Ru1 Ru4 C402 -169.6(3)
Ru2 Ru1 Ru4 C402 140.1(3)
Ru6 Ru1 Ru4 C402 78.3(3)
C101 Ru1 Ru4 C401 15.1(5)
C102 Ru1 Ru4 C401 96.4(6)
N1 Ru1 Ru4 C401 -88.6(4)
C100 Ru1 Ru4 C401 124.3(4)
Ru3 Ru1 Ru4 C401 -73.9(3)
Ru2 Ru1 Ru4 C401 -124.2(3)
Ru6 Ru1 Ru4 C401 174.0(3)
C101 Ru1 Ru4 C400 137.4(6)
C102 Ru1 Ru4 C400 -141.3(7)
N1 Ru1 Ru4 C400 33.7(6)
C100 Ru1 Ru4 C400 -113.4(6)
Ru3 Ru1 Ru4 C400 48.4(5)
Ru2 Ru1 Ru4 C400 -1.9(5)
Ru6 Ru1 Ru4 C400 -63.7(5)
C101 Ru1 Ru4 N1 103.7(4)
C102 Ru1 Ru4 N1 -175.0(5)
C100 Ru1 Ru4 N1 -147.1(4)
Ru3 Ru1 Ru4 N1 14.7(2)
Ru2 Ru1 Ru4 N1 -35.5(2)
Ru6 Ru1 Ru4 N1 -97.4(2)
C101 Ru1 Ru4 C100 -109.2(4)
C102 Ru1 Ru4 C100 -27.9(5)
N1 Ru1 Ru4 C100 147.1(4)
Ru3 Ru1 Ru4 C100 161.8(3)
Ru2 Ru1 Ru4 C100 111.5(3)
Ru6 Ru1 Ru4 C100 49.7(3)
C101 Ru1 Ru4 Ru5 142.8(3)
C102 Ru1 Ru4 Ru5 -135.9(5)
N1 Ru1 Ru4 Ru5 39.1(2)
C100 Ru1 Ru4 Ru5 -107.9(3)
Ru3 Ru1 Ru4 Ru5 53.85(5)
Ru2 Ru1 Ru4 Ru5 3.62(3)
Ru6 Ru1 Ru4 Ru5 -58.26(3)
C101 Ru1 Ru4 Ru6 -158.9(3)
C102 Ru1 Ru4 Ru6 -77.6(5)
N1 Ru1 Ru4 Ru6 97.4(2)
C100 Ru1 Ru4 Ru6 -49.7(3)
Ru3 Ru1 Ru4 Ru6 112.10(5)
Ru2 Ru1 Ru4 Ru6 61.87(3)
C402 Ru4 Ru5 C502 5.4(5)
C401 Ru4 Ru5 C502 -112.6(6)
C400 Ru4 Ru5 C502 -45.8(6)
N1 Ru4 Ru5 C502 175.4(5)
C100 Ru4 Ru5 C502 88.8(5)
Ru1 Ru4 Ru5 C502 138.5(4)
Ru6 Ru4 Ru5 C502 83.5(4)
C402 Ru4 Ru5 C501 111.9(5)
C401 Ru4 Ru5 C501 -6.1(5)
C400 Ru4 Ru5 C501 60.7(5)
N1 Ru4 Ru5 C501 -78.1(4)
C100 Ru4 Ru5 C501 -164.7(4)
Ru1 Ru4 Ru5 C501 -115.0(3)
Ru6 Ru4 Ru5 C501 -170.0(3)
C402 Ru4 Ru5 C200 -111.2(5)
C401 Ru4 Ru5 C200 130.8(6)
C400 Ru4 Ru5 C200 -162.4(6)
N1 Ru4 Ru5 C200 58.8(5)
C100 Ru4 Ru5 C200 -27.9(5)
Ru1 Ru4 Ru5 C200 21.9(4)
Ru6 Ru4 Ru5 C200 -33.1(4)
C402 Ru4 Ru5 C400 51.2(5)
C401 Ru4 Ru5 C400 -66.8(6)
N1 Ru4 Ru5 C400 -138.8(5)
C100 Ru4 Ru5 C400 134.6(5)
Ru1 Ru4 Ru5 C400 -175.7(4)
Ru6 Ru4 Ru5 C400 129.3(4)
C402 Ru4 Ru5 N1 -170.0(4)
C401 Ru4 Ru5 N1 72.0(4)
C400 Ru4 Ru5 N1 138.8(5)
C100 Ru4 Ru5 N1 -86.7(3)
Ru1 Ru4 Ru5 N1 -36.9(2)
Ru6 Ru4 Ru5 N1 -91.9(2)
C402 Ru4 Ru5 Ru2 -136.7(3)
C401 Ru4 Ru5 Ru2 105.3(4)
C400 Ru4 Ru5 Ru2 172.0(4)
N1 Ru4 Ru5 Ru2 33.3(2)
C100 Ru4 Ru5 Ru2 -53.4(2)
Ru1 Ru4 Ru5 Ru2 -3.66(3)
Ru6 Ru4 Ru5 Ru2 -58.67(4)
C402 Ru4 Ru5 Ru6 -78.1(3)
C401 Ru4 Ru5 Ru6 164.0(4)
C400 Ru4 Ru5 Ru6 -129.3(4)
N1 Ru4 Ru5 Ru6 91.9(2)
C100 Ru4 Ru5 Ru6 5.3(2)
Ru1 Ru4 Ru5 Ru6 55.01(4)
C201 Ru2 Ru5 C502 105.0(6)
C202 Ru2 Ru5 C502 3.5(7)
C200 Ru2 Ru5 C502 25.7(6)
N1 Ru2 Ru5 C502 -165.1(5)
Ru3 Ru2 Ru5 C502 -172.5(5)
Ru1 Ru2 Ru5 C502 -127.0(5)
Ru6 Ru2 Ru5 C502 -74.1(5)
C201 Ru2 Ru5 C501 -0.4(5)
C202 Ru2 Ru5 C501 -101.9(6)
C200 Ru2 Ru5 C501 -79.7(5)
N1 Ru2 Ru5 C501 89.5(4)
Ru3 Ru2 Ru5 C501 82.0(3)
Ru1 Ru2 Ru5 C501 127.6(3)
Ru6 Ru2 Ru5 C501 -179.5(3)
C201 Ru2 Ru5 C200 79.3(5)
C202 Ru2 Ru5 C200 -22.2(6)
N1 Ru2 Ru5 C200 169.2(5)
Ru3 Ru2 Ru5 C200 161.7(4)
Ru1 Ru2 Ru5 C200 -152.7(4)
Ru6 Ru2 Ru5 C200 -99.8(4)
C201 Ru2 Ru5 C400 -115.7(6)
C202 Ru2 Ru5 C400 142.8(7)
C200 Ru2 Ru5 C400 165.0(6)
N1 Ru2 Ru5 C400 -25.8(5)
Ru3 Ru2 Ru5 C400 -33.3(5)
Ru1 Ru2 Ru5 C400 12.2(5)
Ru6 Ru2 Ru5 C400 65.2(5)
C201 Ru2 Ru5 N1 -89.9(4)
C202 Ru2 Ru5 N1 168.6(5)
C200 Ru2 Ru5 N1 -169.2(5)
Ru3 Ru2 Ru5 N1 -7.4(2)
Ru1 Ru2 Ru5 N1 38.1(2)
Ru6 Ru2 Ru5 N1 91.0(2)
C201 Ru2 Ru5 Ru4 -124.3(4)
C202 Ru2 Ru5 Ru4 134.2(5)
C200 Ru2 Ru5 Ru4 156.4(4)
N1 Ru2 Ru5 Ru4 -34.4(2)
Ru3 Ru2 Ru5 Ru4 -41.85(5)
Ru1 Ru2 Ru5 Ru4 3.67(3)
Ru6 Ru2 Ru5 Ru4 56.60(4)
C201 Ru2 Ru5 Ru6 179.1(4)
C202 Ru2 Ru5 Ru6 77.6(5)
C200 Ru2 Ru5 Ru6 99.8(4)
N1 Ru2 Ru5 Ru6 -91.0(2)
Ru3 Ru2 Ru5 Ru6 -98.45(5)
Ru1 Ru2 Ru5 Ru6 -52.93(4)
C101 Ru1 Ru6 C100 -38.2(6)
C102 Ru1 Ru6 C100 62.1(5)
N1 Ru1 Ru6 C100 -126.2(4)
Ru3 Ru1 Ru6 C100 167.0(3)
Ru2 Ru1 Ru6 C100 -177.3(3)
Ru4 Ru1 Ru6 C100 -74.0(3)
C101 Ru1 Ru6 C14 -149.9(7)
C102 Ru1 Ru6 C14 -49.6(6)
N1 Ru1 Ru6 C14 122.1(6)
C100 Ru1 Ru6 C14 -111.7(6)
Ru3 Ru1 Ru6 C14 55.3(5)
Ru2 Ru1 Ru6 C14 71.0(5)
Ru4 Ru1 Ru6 C14 174.3(5)
C101 Ru1 Ru6 C12 17.9(17)
C102 Ru1 Ru6 C12 118.1(16)
N1 Ru1 Ru6 C12 -70.1(16)
C100 Ru1 Ru6 C12 56.0(16)
Ru3 Ru1 Ru6 C12 -136.9(16)
Ru2 Ru1 Ru6 C12 -121.3(16)
Ru4 Ru1 Ru6 C12 -17.9(16)
C101 Ru1 Ru6 C13 173.6(11)
C102 Ru1 Ru6 C13 -86.2(10)
N1 Ru1 Ru6 C13 85.6(10)
C100 Ru1 Ru6 C13 -148.2(10)
Ru3 Ru1 Ru6 C13 18.8(10)
Ru2 Ru1 Ru6 C13 34.5(10)
Ru4 Ru1 Ru6 C13 137.8(10)
C101 Ru1 Ru6 C11 -31.5(7)
C102 Ru1 Ru6 C11 68.8(6)
N1 Ru1 Ru6 C11 -119.5(5)
C100 Ru1 Ru6 C11 6.7(6)
Ru3 Ru1 Ru6 C11 173.7(5)
Ru2 Ru1 Ru6 C11 -170.6(5)
Ru4 Ru1 Ru6 C11 -67.3(5)
C101 Ru1 Ru6 C15 -114.9(7)
C102 Ru1 Ru6 C15 -14.7(5)
N1 Ru1 Ru6 C15 157.0(5)
C100 Ru1 Ru6 C15 -76.8(5)
Ru3 Ru1 Ru6 C15 90.2(4)
Ru2 Ru1 Ru6 C15 105.9(4)
Ru4 Ru1 Ru6 C15 -150.7(4)
C101 Ru1 Ru6 Ru4 35.8(5)
C102 Ru1 Ru6 Ru4 136.0(4)
N1 Ru1 Ru6 Ru4 -52.23(19)
C100 Ru1 Ru6 Ru4 74.0(3)
Ru3 Ru1 Ru6 Ru4 -119.02(5)
Ru2 Ru1 Ru6 Ru4 -103.35(4)
C101 Ru1 Ru6 Ru5 88.0(5)
C102 Ru1 Ru6 Ru5 -171.7(4)
N1 Ru1 Ru6 Ru5 0.01(19)
C100 Ru1 Ru6 Ru5 126.2(3)
Ru3 Ru1 Ru6 Ru5 -66.79(5)
Ru2 Ru1 Ru6 Ru5 -51.11(4)
Ru4 Ru1 Ru6 Ru5 52.24(3)
C101 Ru1 Ru6 Ru2 139.2(5)
C102 Ru1 Ru6 Ru2 -120.6(4)
N1 Ru1 Ru6 Ru2 51.1(2)
C100 Ru1 Ru6 Ru2 177.3(3)
Ru3 Ru1 Ru6 Ru2 -15.67(4)
Ru4 Ru1 Ru6 Ru2 103.35(4)
C402 Ru4 Ru6 C100 -59.2(4)
C401 Ru4 Ru6 C100 43.8(11)
C400 Ru4 Ru6 C100 -149.5(5)
N1 Ru4 Ru6 C100 116.2(4)
Ru5 Ru4 Ru6 C100 172.2(3)
Ru1 Ru4 Ru6 C100 64.7(3)
